data_4107957
loop_
_publ_author_name
'Wei-Hao Huang'
'Peter Y. Zavalij'
'Lyle Isaacs'

_publ_section_title
;
 Cucurbit[n]uril Formation Proceeds by Step-Growth Cyclo-oligomerization
;
_journal_name_full 'Journal of the American Chemical Society'
_journal_page_first 8446
_journal_page_last 8454
_journal_paper_doi 10.1021/ja8013693
_journal_volume 130
_journal_year 2008
_chemical_formula_moiety 'C44 H48 N32 Na O17, 4(C2 F3 O2)'
_chemical_formula_sum 'C58 H56 F21 N32 Na O31'
_chemical_formula_weight 2119.34
_chemical_name_common Na*2CB4*H2O*7TFA
_chemical_name_systematic
;
Na*2CB4*H2O*7TFA
;
_space_group_IT_number 84
_symmetry_cell_setting tetragonal
_symmetry_space_group_name_Hall '-P 4c'
_symmetry_space_group_name_H-M 'P 42/m'
_atom_sites_solution_hydrogens geom
_atom_sites_solution_primary direct
_atom_sites_solution_secondary difmap
_audit_creation_method 'SHELXL-97 & ZCIF'
_cell_angle_alpha 90.00
_cell_angle_beta 90.00
_cell_angle_gamma 90.00
_cell_formula_units_Z 2
_cell_length_a 18.6306(8)
_cell_length_b 18.6306(8)
_cell_length_c 15.2173(12)
_cell_measurement_reflns_used 4859
_cell_measurement_temperature 220(2)
_cell_measurement_theta_max 21.7
_cell_measurement_theta_min 2.4
_cell_volume 5281.9(5)
_computing_cell_refinement 'SAINT (Bruker, 1999)'
_computing_data_collection 'SMART (Bruker, 1999)'
_computing_data_reduction SAINT
_computing_molecular_graphics 'XSHEL (Bruker, 1999)'
_computing_publication_material SHELXL-97
_computing_structure_refinement 'SHELXL-97 (Sheldrick, 1997)'
_computing_structure_solution 'SHELXS-97 (Sheldrick, 1990)'
_diffrn_ambient_temperature 220(2)
_diffrn_detector 'CCD area detector'
_diffrn_detector_area_resol_mean 8.33
_diffrn_detector_type 'Bruker Smart1000'
_diffrn_measured_fraction_theta_full 0.996
_diffrn_measured_fraction_theta_max 0.996
_diffrn_measurement_details 366,366,366,726
_diffrn_measurement_device_type 'three-circle diffractometer'
_diffrn_measurement_method '\w and \f scans'
_diffrn_measurement_specimen_support 'catus needle'
_diffrn_orient_matrix_type standard
_diffrn_orient_matrix_UB_11 -0.0508870
_diffrn_orient_matrix_UB_12 0.0002146
_diffrn_orient_matrix_UB_13 -0.0209239
_diffrn_orient_matrix_UB_21 -0.0066772
_diffrn_orient_matrix_UB_22 -0.0496397
_diffrn_orient_matrix_UB_23 0.0236003
_diffrn_orient_matrix_UB_31 -0.0157268
_diffrn_orient_matrix_UB_32 0.0204250
_diffrn_orient_matrix_UB_33 0.0576565
_diffrn_radiation_monochromator graphite
_diffrn_radiation_source 'fine-focus sealed tube'
_diffrn_radiation_type MoK\a
_diffrn_radiation_wavelength 0.71073
_diffrn_reflns_av_R_equivalents 0.0686
_diffrn_reflns_av_sigmaI/netI 0.0389
_diffrn_reflns_limit_h_max 17
_diffrn_reflns_limit_h_min -17
_diffrn_reflns_limit_k_max 17
_diffrn_reflns_limit_k_min -17
_diffrn_reflns_limit_l_max 14
_diffrn_reflns_limit_l_min -14
_diffrn_reflns_number 25719
_diffrn_reflns_theta_full 20.00
_diffrn_reflns_theta_max 20.00
_diffrn_reflns_theta_min 1.09
_diffrn_source_current 40
_diffrn_source_voltage 50
_exptl_absorpt_coefficient_mu 0.134
_exptl_absorpt_correction_T_max 0.988
_exptl_absorpt_correction_T_min 0.937
_exptl_absorpt_correction_type multi-scan
_exptl_absorpt_process_details 'SADABS (Sheldrick, 1996)'
_exptl_crystal_colour colorless
_exptl_crystal_density_diffrn 1.333
_exptl_crystal_density_method not-measured
_exptl_crystal_description prism
_exptl_crystal_F_000 2152
_exptl_crystal_id 'Isaacs tetramer CB4 none-cyclic'
_exptl_crystal_size_max 0.26
_exptl_crystal_size_mid 0.11
_exptl_crystal_size_min 0.09
_platon_squeeze_details ' ?'
_refine_diff_density_max 0.783
_refine_diff_density_min -0.297
_refine_diff_density_rms 0.065
_refine_ls_extinction_method none
_refine_ls_goodness_of_fit_ref 1.001
_refine_ls_hydrogen_treatment constr
_refine_ls_matrix_type full
_refine_ls_number_parameters 339
_refine_ls_number_reflns 2590
_refine_ls_number_restraints 129
_refine_ls_restrained_S_all 1.020
_refine_ls_R_factor_all 0.0898
_refine_ls_R_factor_gt 0.0779
_refine_ls_shift/su_max 0.000
_refine_ls_shift/su_mean 0.000
_refine_ls_structure_factor_coef Fsqd
_refine_ls_weighting_details 'w=1/[\s^2^(Fo^2^)+(0.02P)^2^+29.5P], P=(max(Fo^2^,0)+2Fc^2^)/3'
_refine_ls_weighting_scheme calc
_refine_ls_wR_factor_gt 0.1813
_refine_ls_wR_factor_ref 0.1867
_reflns_number_gt 2044
_reflns_number_total 2590
_reflns_threshold_expression >2sigma(I)
_cod_data_source_file ja8013693-file004.cif
_cod_data_source_block 1407
_cod_database_code 4107957
_diffrn_measurement_total_frames-ccd 1824
_diffrn_measurement_frame_width-ccd 0.5
_diffrn_detector_distance-ccd 4.939
_diffrn_measurement_frame_time-ccd 38
_diffrn_measurement_total_time-ccd 22.88
_diffrn_measurement_frame_size-ccd 512

loop_
_symmetry_equiv_pos_as_xyz
'x, y, z'
'-x, -y, z'
'-y, x, z+1/2'
'y, -x, z+1/2'
'-x, -y, -z'
'x, y, -z'
'y, -x, -z-1/2'
'-y, x, -z-1/2'

loop_
_atom_site_label
_atom_site_type_symbol
_atom_site_fract_x
_atom_site_fract_y
_atom_site_fract_z
_atom_site_U_iso_or_equiv
_atom_site_adp_type
_atom_site_occupancy
_atom_site_symmetry_multiplicity
_atom_site_calc_flag
_atom_site_refinement_flags
_atom_site_disorder_assembly
_atom_site_disorder_group
N10 N 0.3156(3) 0.4778(3) 0.2022(4) 0.0646(17) Uani 1 1 d . . .
H10 H 0.3445 0.4419 0.2110 0.056(19) Uiso 1 1 calc R . .
C11 C 0.2506(3) 0.4716(3) 0.1540(5) 0.0579(19) Uani 1 1 d . . .
H11 H 0.2596 0.4584 0.0920 0.069 Uiso 1 1 calc R . .
N12 N 0.1968(3) 0.4263(3) 0.1932(4) 0.0647(17) Uani 1 1 d . . .
H12 H 0.2001 0.3798 0.1963 0.09(3) Uiso 1 1 calc R . .
C13 C 0.3283(4) 0.5445(3) 0.2328(5) 0.0554(18) Uani 1 1 d . . .
O13 O 0.3811(2) 0.5654(2) 0.2729(3) 0.0689(14) Uani 1 1 d . . .
C14 C 0.1411(4) 0.4639(4) 0.2244(5) 0.0617(19) Uani 1 1 d . . .
O14 O 0.0866(3) 0.4387(2) 0.2610(4) 0.0819(16) Uani 1 1 d . . .
N15 N 0.2721(3) 0.5874(3) 0.2089(4) 0.0513(14) Uani 1 1 d . . .
C16 C 0.2172(3) 0.5478(3) 0.1617(5) 0.0556(18) Uani 1 1 d . . .
H16 H 0.2071 0.5691 0.1033 0.067 Uiso 1 1 calc R . .
N17 N 0.1517(3) 0.5348(3) 0.2115(3) 0.0525(14) Uani 1 1 d . . .
C18 C 0.2706(3) 0.6639(3) 0.2187(4) 0.0529(18) Uani 1 1 d . . .
H18A H 0.3200 0.6811 0.2254 0.063 Uiso 1 1 calc R . .
H18B H 0.2511 0.6850 0.1648 0.063 Uiso 1 1 calc R . .
C19 C 0.0964(3) 0.5882(3) 0.2267(5) 0.0565(19) Uani 1 1 d . . .
H19A H 0.0902 0.6167 0.1731 0.068 Uiso 1 1 calc R . .
H19B H 0.0509 0.5635 0.2384 0.068 Uiso 1 1 calc R . .
N20 N 0.2292(2) 0.6890(2) 0.2917(4) 0.0471(13) Uani 1 1 d . . .
C21 C 0.1526(3) 0.7003(3) 0.2911(4) 0.0441(16) Uani 1 1 d . . .
H21 H 0.1372 0.7296 0.2402 0.053 Uiso 1 1 calc R . .
N22 N 0.1116(3) 0.6358(2) 0.2986(4) 0.0479(14) Uani 1 1 d . . .
C23 C 0.2602(4) 0.7116(3) 0.3685(4) 0.0491(17) Uani 1 1 d . . .
O23 O 0.3248(2) 0.7088(2) 0.3847(3) 0.0588(12) Uani 1 1 d . . .
C24 C 0.0724(3) 0.6343(3) 0.3736(5) 0.0500(17) Uani 1 1 d . . .
O24 O 0.0309(2) 0.5866(2) 0.3954(3) 0.0634(13) Uani 1 1 d . . .
N25 N 0.2077(3) 0.7388(3) 0.4208(3) 0.0478(13) Uani 1 1 d . . .
C26 C 0.1384(3) 0.7389(3) 0.3784(4) 0.0445(16) Uani 1 1 d . . .
H26 H 0.1205 0.7883 0.3690 0.053 Uiso 1 1 calc R . .
N27 N 0.0859(2) 0.6950(3) 0.4202(3) 0.0496(14) Uani 1 1 d . . .
C28 C 0.2247(5) 0.7781(5) 0.5000 0.055(3) Uani 1 2 d S . .
H28A H 0.1980 0.8234 0.5000 0.066 Uiso 1 2 calc SR . .
H28B H 0.2760 0.7897 0.5000 0.066 Uiso 1 2 calc SR . .
C29 C 0.0482(4) 0.7136(5) 0.5000 0.053(3) Uani 1 2 d S . .
H29A H 0.0393 0.7654 0.5000 0.064 Uiso 1 2 calc SR . .
H29B H 0.0016 0.6894 0.5000 0.064 Uiso 1 2 calc SR . .
O1 O 0.0507(7) 0.3082(6) 0.2840(10) 0.059(4) Uani 0.516(18) 1 d PDU A 1
O2 O 0.1431(6) 0.2695(9) 0.1941(10) 0.071(4) Uani 0.516(18) 1 d PDU A 1
O3 O 0.1549(5) 0.2716(10) 0.2303(12) 0.071(5) Uani 0.484(18) 1 d PDU A 2
O4 O 0.0451(9) 0.3147(8) 0.2521(14) 0.076(5) Uani 0.484(18) 1 d PDU A 2
C1 C 0.0887(3) 0.2623(4) 0.2425(5) 0.076(2) Uani 1 1 d DU . .
C2 C 0.0560(4) 0.1888(4) 0.2473(5) 0.098(2) Uani 1 1 d DU A .
F1 F 0.0371(6) 0.1759(5) 0.3304(6) 0.135(4) Uani 0.649(10) 1 d PDU A 1
F2 F -0.0077(4) 0.1865(5) 0.2086(8) 0.132(4) Uani 0.649(10) 1 d PDU A 1
F3 F 0.0933(5) 0.1369(5) 0.2159(9) 0.141(4) Uani 0.649(10) 1 d PDU A 1
F4 F 0.0468(12) 0.1664(11) 0.1653(8) 0.161(7) Uani 0.351(10) 1 d PDU A 2
F5 F 0.1066(7) 0.1453(8) 0.2766(12) 0.108(6) Uani 0.351(10) 1 d PDU A 2
F6 F -0.0023(7) 0.1782(12) 0.2898(14) 0.142(7) Uani 0.351(10) 1 d PDU A 2
Na1 Na 0.0000 0.5000 0.5000 0.091(2) Uani 1 4 d SU . .
O1W O -0.1282(11) 0.5435(9) 0.5359(11) 0.082(7) Uani 0.25 1 d PU . .

loop_
_atom_site_aniso_label
_atom_site_aniso_U_11
_atom_site_aniso_U_22
_atom_site_aniso_U_33
_atom_site_aniso_U_23
_atom_site_aniso_U_13
_atom_site_aniso_U_12
N10 0.046(3) 0.040(3) 0.108(5) 0.000(3) -0.003(3) 0.001(3)
C11 0.061(5) 0.049(4) 0.064(5) -0.003(4) 0.012(4) 0.004(4)
N12 0.051(3) 0.044(4) 0.099(5) -0.009(3) 0.017(3) 0.001(3)
C13 0.045(4) 0.049(4) 0.073(5) 0.009(4) 0.003(4) 0.004(4)
O13 0.051(3) 0.056(3) 0.099(4) 0.000(3) -0.010(3) -0.001(2)
C14 0.051(4) 0.053(5) 0.081(5) -0.003(4) 0.005(4) -0.003(4)
O14 0.061(3) 0.055(3) 0.130(5) -0.008(3) 0.027(3) -0.007(2)
N15 0.047(3) 0.041(3) 0.066(4) -0.001(3) 0.002(3) -0.001(3)
C16 0.053(4) 0.049(4) 0.065(5) -0.002(4) 0.004(4) -0.002(3)
N17 0.046(3) 0.044(3) 0.068(4) -0.001(3) 0.004(3) 0.000(3)
C18 0.060(4) 0.036(4) 0.063(5) 0.002(3) 0.009(4) -0.003(3)
C19 0.044(4) 0.048(4) 0.077(5) -0.002(4) -0.009(4) 0.009(3)
N20 0.041(3) 0.042(3) 0.059(4) -0.002(3) 0.004(3) 0.001(2)
C21 0.040(4) 0.037(4) 0.055(4) 0.003(3) -0.007(3) 0.005(3)
N22 0.045(3) 0.039(3) 0.060(4) -0.008(3) -0.002(3) -0.003(2)
C23 0.051(5) 0.037(4) 0.059(5) 0.008(3) -0.002(4) -0.005(3)
O23 0.038(3) 0.063(3) 0.075(3) 0.005(2) -0.002(2) -0.006(2)
C24 0.042(4) 0.043(4) 0.066(5) 0.002(4) -0.001(4) -0.005(3)
O24 0.057(3) 0.053(3) 0.080(3) 0.000(3) -0.002(3) -0.015(2)
N25 0.042(3) 0.050(3) 0.052(3) -0.002(3) 0.001(3) -0.001(3)
C26 0.035(4) 0.029(3) 0.070(5) 0.011(3) -0.002(3) -0.001(3)
N27 0.044(3) 0.041(3) 0.064(4) -0.006(3) 0.003(3) -0.004(3)
C28 0.049(6) 0.041(5) 0.075(7) 0.000 0.000 -0.003(4)
C29 0.032(5) 0.062(6) 0.066(7) 0.000 0.000 0.007(4)
O1 0.053(6) 0.047(5) 0.077(9) 0.007(5) 0.022(6) 0.002(5)
O2 0.057(6) 0.070(7) 0.085(10) -0.022(7) 0.012(6) -0.004(5)
O3 0.056(5) 0.082(8) 0.076(11) 0.001(8) 0.010(7) 0.008(5)
O4 0.065(7) 0.067(6) 0.096(12) 0.006(8) 0.020(8) 0.018(6)
C1 0.061(4) 0.060(4) 0.106(6) -0.003(4) 0.021(4) 0.006(3)
C2 0.100(5) 0.061(4) 0.133(6) 0.000(5) 0.030(5) 0.000(4)
F1 0.160(9) 0.084(6) 0.160(6) 0.016(5) 0.044(6) -0.027(6)
F2 0.095(5) 0.107(6) 0.195(9) -0.017(7) 0.011(6) -0.038(4)
F3 0.136(7) 0.065(5) 0.221(11) -0.030(7) 0.060(8) 0.012(5)
F4 0.186(16) 0.137(13) 0.161(9) -0.029(10) -0.022(9) -0.057(12)
F5 0.117(9) 0.059(7) 0.149(13) 0.012(9) 0.024(9) -0.002(7)
F6 0.088(9) 0.114(11) 0.224(16) -0.008(13) 0.040(11) -0.034(8)
Na1 0.105(5) 0.060(4) 0.108(5) 0.000 0.000 -0.036(3)
O1W 0.112(12) 0.047(9) 0.088(14) -0.018(8) 0.002(10) 0.014(9)

loop_
_atom_type_symbol
_atom_type_description
_atom_type_scat_dispersion_real
_atom_type_scat_dispersion_imag
_atom_type_scat_source
C C 0.0033 0.0016 'International Tables Vol C Tables 4.2.6.8 and 6.1.1.4'
H H 0.0000 0.0000 'International Tables Vol C Tables 4.2.6.8 and 6.1.1.4'
N N 0.0061 0.0033 'International Tables Vol C Tables 4.2.6.8 and 6.1.1.4'
O O 0.0106 0.0060 'International Tables Vol C Tables 4.2.6.8 and 6.1.1.4'
F F 0.0171 0.0103 'International Tables Vol C Tables 4.2.6.8 and 6.1.1.4'
Na Na 0.0362 0.0249 'International Tables Vol C Tables 4.2.6.8 and 6.1.1.4'

loop_
_geom_angle_atom_site_label_1
_geom_angle_atom_site_label_2
_geom_angle_atom_site_label_3
_geom_angle
_geom_angle_site_symmetry_1
_geom_angle_site_symmetry_3
C13 N10 C11 113.8(5) . .
N10 C11 N12 115.3(6) . .
N10 C11 C16 103.2(5) . .
N12 C11 C16 103.1(5) . .
C14 N12 C11 112.3(5) . .
O13 C13 N10 127.5(6) . .
O13 C13 N15 124.3(6) . .
N10 C13 N15 108.2(6) . .
O14 C14 N12 126.2(6) . .
O14 C14 N17 123.5(6) . .
N12 C14 N17 110.3(6) . .
C13 N15 C18 124.7(5) . .
C13 N15 C16 111.9(5) . .
C18 N15 C16 122.9(5) . .
N15 C16 N17 114.6(5) . .
N15 C16 C11 102.7(5) . .
N17 C16 C11 102.8(5) . .
C14 N17 C19 122.9(5) . .
C14 N17 C16 111.2(5) . .
C19 N17 C16 124.3(5) . .
N20 C18 N15 114.6(5) . .
N22 C19 N17 113.8(5) . .
C23 N20 C18 122.3(5) . .
C23 N20 C21 112.2(5) . .
C18 N20 C21 125.2(5) . .
N22 C21 N20 113.9(4) . .
N22 C21 C26 103.5(5) . .
N20 C21 C26 103.5(5) . .
C24 N22 C21 111.9(5) . .
C24 N22 C19 121.5(5) . .
C21 N22 C19 124.4(5) . .
O23 C23 N25 127.1(6) . .
O23 C23 N20 124.8(6) . .
N25 C23 N20 108.1(5) . .
O24 C24 N22 125.7(6) . .
O24 C24 N27 125.4(6) . .
N22 C24 N27 108.9(5) . .
C24 O24 Na1 147.2(4) . .
C23 N25 C26 112.5(5) . .
C23 N25 C28 121.3(6) . .
C26 N25 C28 124.6(6) . .
N27 C26 N25 114.5(5) . .
N27 C26 C21 103.6(4) . .
N25 C26 C21 103.4(4) . .
C24 N27 C26 111.8(5) . .
C24 N27 C29 123.4(6) . .
C26 N27 C29 124.7(6) . .
N25 C28 N25 113.0(7) . 6_556
N27 C29 N27 114.4(7) 6_556 .
O2 C1 O1 131.6(12) . .
O3 C1 O4 122.3(14) . .
O3 C1 C2 122.1(10) . .
O2 C1 C2 116.9(9) . .
O1 C1 C2 111.2(8) . .
O4 C1 C2 115.6(10) . .
F6 C2 F5 109.8(12) . .
F3 C2 F2 107.1(8) . .
F6 C2 F4 108.5(12) . .
F5 C2 F4 102.5(11) . .
F3 C2 F1 111.0(9) . .
F2 C2 F1 100.3(8) . .
F6 C2 C1 120.7(11) . .
F3 C2 C1 116.7(7) . .
F5 C2 C1 106.6(9) . .
F2 C2 C1 111.9(7) . .
F4 C2 C1 107.1(11) . .
F1 C2 C1 108.6(7) . .

loop_
_geom_bond_atom_site_label_1
_geom_bond_atom_site_label_2
_geom_bond_distance
_geom_bond_site_symmetry_2
N10 C13 1.348(8) .
N10 C11 1.420(8) .
C11 N12 1.440(8) .
C11 C16 1.554(8) .
N12 C14 1.339(8) .
C13 O13 1.221(7) .
C13 N15 1.368(8) .
C14 O14 1.250(8) .
C14 N17 1.349(8) .
N15 C18 1.432(7) .
N15 C16 1.451(8) .
C16 N17 1.457(8) .
N17 C19 1.452(7) .
C18 N20 1.431(7) .
C19 N22 1.437(8) .
N20 C23 1.371(8) .
N20 C21 1.443(7) .
C21 N22 1.428(7) .
C21 C26 1.534(8) .
N22 C24 1.354(8) .
C23 O23 1.228(7) .
C23 N25 1.359(8) .
C24 O24 1.224(7) .
C24 N27 1.358(8) .
O24 Na1 2.339(5) .
N25 C26 1.443(7) .
N25 C28 1.445(6) .
C26 N27 1.426(7) .
N27 C29 1.444(6) .
C28 N25 1.445(6) 6_556
C29 N27 1.444(6) 6_556
O1 C1 1.278(9) .
O2 C1 1.259(9) .
O3 C1 1.258(9) .
O4 C1 1.279(10) .
C1 C2 1.500(10) .
C2 F6 1.280(10) .
C2 F3 1.283(8) .
C2 F5 1.322(10) .
C2 F2 1.326(8) .
C2 F4 1.328(10) .
C2 F1 1.335(8) .
Na1 O24 2.339(5) 6_556
Na1 O24 2.339(5) 2_565
Na1 O24 2.339(5) 5_566
Na1 O1W 2.580(19) 5_566
Na1 O1W 2.580(19) 2_565
Na1 O1W 2.580(19) 6_556
Na1 O1W 2.580(19) .

loop_
_geom_hbond_atom_site_label_D
_geom_hbond_atom_site_label_H
_geom_hbond_atom_site_label_A
_geom_hbond_distance_DH
_geom_hbond_distance_HA
_geom_hbond_distance_DA
_geom_hbond_angle_DHA
_geom_hbond_site_symmetry_A
N10 H10 O13 0.87 2.04 2.882(7) 162.9 8_656
N12 H12 O3 0.87 2.25 3.040(19) 151.7 .
N12 H12 O2 0.87 2.31 3.089(16) 148.4 .
N12 H12 O23 0.87 2.33 2.842(7) 117.4 8_656

loop_
_platon_squeeze_void_nr
_platon_squeeze_void_average_x
_platon_squeeze_void_average_y
_platon_squeeze_void_average_z
_platon_squeeze_void_volume
_platon_squeeze_void_count_electrons
1 -0.008 -0.004 -0.160 2107.5 768.2
